data_7122848
loop_
_publ_author_name
'Foster, Mathew W.'
'Mehl, Benjamin T.'
'Treadwell, Ed'
'Semeniuc, Radu F.'
'Wheeler, Kraig A.'

_publ_section_title
;
 Benzobis(imidazolium) salts as templates for the self-assembly of
 starburst [24]pseudorotaxanes and their corresponding carbene-based
 classic [22]pseudorotaxanes
;
_journal_name_full 'Chemical Communications'
_journal_paper_doi 10.1039/C8CC09936G
_journal_year 2019
_chemical_formula_moiety 'C36 H44 O10, C12 H16 N4, 2(F6 P)'
_chemical_formula_sum 'C48 H60 F12 N4 O10 P2'
_chemical_formula_weight 1142.94
_space_group_crystal_system tetragonal
_space_group_IT_number 122
_space_group_name_Hall 'I -4 2bw'
_space_group_name_H-M_alt 'I -4 2 d'
_symmetry_space_group_name_Hall 'I -4 2bw'
_symmetry_space_group_name_H-M 'I -4 2 d'
_atom_sites_solution_hydrogens geom
_audit_creation_method SHELXL-2014/7
_audit_update_record
;
2018-12-07 deposited with the CCDC.
2019-01-16 downloaded from the CCDC.
;
_cell_angle_alpha 90
_cell_angle_beta 90
_cell_angle_gamma 90
_cell_formula_units_Z 8
_cell_length_a 22.7748(2)
_cell_length_b 22.7748(2)
_cell_length_c 22.9902(3)
_cell_measurement_reflns_used 8167
_cell_measurement_temperature 100(2)
_cell_measurement_theta_max 67.417
_cell_measurement_theta_min 2.731
_cell_volume 11924.8(2)
_computing_cell_refinement APEX2
_computing_data_reduction
;
SAINT (Bruker, 2009) and XPREP (Bruker, 2009)
;
_computing_molecular_graphics 'XSEED (Barbour, 2001)'
_computing_publication_material 'XSEED (Barbour, 2001)'
_computing_structure_refinement 'SHELXL-2014/7 (Sheldrick, 2014)'
_computing_structure_solution 'SHELXL-2014/7 (Sheldrick, 2014)'
_diffrn_ambient_temperature 100(2)
_diffrn_detector_area_resol_mean 8.33
_diffrn_measured_fraction_theta_full 1.000
_diffrn_measured_fraction_theta_max 0.998
_diffrn_measurement_device_type 'Bruker APEXII CCD'
_diffrn_measurement_method 'phi and omega scans'
_diffrn_radiation_monochromator graphite
_diffrn_radiation_source 'fine-focus sealed tube'
_diffrn_radiation_type CuK\a
_diffrn_radiation_wavelength 1.54178
_diffrn_reflns_av_R_equivalents 0.1089
_diffrn_reflns_av_unetI/netI 0.0405
_diffrn_reflns_Laue_measured_fraction_full 1.000
_diffrn_reflns_Laue_measured_fraction_max 0.998
_diffrn_reflns_limit_h_max 24
_diffrn_reflns_limit_h_min -27
_diffrn_reflns_limit_k_max 27
_diffrn_reflns_limit_k_min -27
_diffrn_reflns_limit_l_max 27
_diffrn_reflns_limit_l_min -27
_diffrn_reflns_number 64801
_diffrn_reflns_point_group_measured_fraction_full 0.999
_diffrn_reflns_point_group_measured_fraction_max 0.996
_diffrn_reflns_theta_full 67.679
_diffrn_reflns_theta_max 67.961
_diffrn_reflns_theta_min 2.731
_exptl_absorpt_coefficient_mu 1.464
_exptl_absorpt_correction_T_max 0.737
_exptl_absorpt_correction_T_min 0.537
_exptl_absorpt_correction_type multi-scan
_exptl_absorpt_process_details 'SADABS (Bruker, 2009)'
_exptl_crystal_colour colorless
_exptl_crystal_density_diffrn 1.273
_exptl_crystal_description 'transparent prism'
_exptl_crystal_F_000 4752
_exptl_crystal_size_max 0.425
_exptl_crystal_size_mid 0.272
_exptl_crystal_size_min 0.208
_refine_diff_density_max 0.863
_refine_diff_density_min -0.344
_refine_diff_density_rms 0.067
_refine_ls_abs_structure_details
;
 Flack x determined using 1820 quotients [(I+)-(I-)]/[(I+)+(I-)]
 (Parsons, Flack and Wagner, Acta Cryst. B69 (2013) 249-259).
;
_refine_ls_abs_structure_Flack 0.511(7)
_refine_ls_extinction_method none
_refine_ls_goodness_of_fit_ref 1.061
_refine_ls_hydrogen_treatment constr
_refine_ls_matrix_type full
_refine_ls_number_parameters 348
_refine_ls_number_reflns 5414
_refine_ls_number_restraints 27
_refine_ls_restrained_S_all 1.069
_refine_ls_R_factor_all 0.0701
_refine_ls_R_factor_gt 0.0623
_refine_ls_shift/su_max 0.000
_refine_ls_shift/su_mean 0.000
_refine_ls_structure_factor_coef Fsqd
_refine_ls_weighting_details 'w=1/[\s^2^(Fo^2^)+(0.1382P)^2^] where P=(Fo^2^+2Fc^2^)/3'
_refine_ls_weighting_scheme calc
_refine_ls_wR_factor_gt 0.1801
_refine_ls_wR_factor_ref 0.1866
_reflns_Friedel_coverage 0.844
_reflns_Friedel_fraction_full 0.998
_reflns_Friedel_fraction_max 0.993
_reflns_number_gt 4530
_reflns_number_total 5414
_reflns_threshold_expression 'I > 2\s(I)'
_cod_data_source_file c8cc09936g2.cif
_cod_data_source_block 10rfs09_squeezed
_cod_original_cell_volume 11924.8(3)
_cod_database_code 7122848
_shelx_shelxl_version_number 2014/7
_shelx_space_group_comment
;
The symmetry employed for this shelxl refinement is uniquely defined
by the following loop, which should always be used as a source of
symmetry information in preference to the above space-group names.
They are only intended as comments.
;

loop_
_space_group_symop_operation_xyz
'x, y, z'
'y, -x, -z'
'-x, -y, z'
'-y, x, -z'
'x, -y+1/2, -z+1/4'
'-x, y+1/2, -z+1/4'
'-y, -x+1/2, z+1/4'
'y, x+1/2, z+1/4'
'x+1/2, y+1/2, z+1/2'
'y+1/2, -x+1/2, -z+1/2'
'-x+1/2, -y+1/2, z+1/2'
'-y+1/2, x+1/2, -z+1/2'
'x+1/2, -y+1, -z+3/4'
'-x+1/2, y+1, -z+3/4'
'-y+1/2, -x+1, z+3/4'
'y+1/2, x+1, z+3/4'

loop_
_atom_site_label
_atom_site_type_symbol
_atom_site_fract_x
_atom_site_fract_y
_atom_site_fract_z
_atom_site_U_iso_or_equiv
_atom_site_adp_type
_atom_site_occupancy
_atom_site_site_symmetry_order
_atom_site_calc_flag
_atom_site_refinement_flags_posn
_atom_site_refinement_flags_adp
_atom_site_refinement_flags_occupancy
P1 P 0.37414(8) 0.2500 0.1250 0.0352(4) Uani 1 2 d S T P
P2 P 0.2500 0.38648(10) 0.3750 0.0662(7) Uani 1 2 d S T P
F1 F 0.42359(14) 0.29355(13) 0.10073(13) 0.0448(7) Uani 1 1 d . . .
F2 F 0.37418(15) 0.21544(13) 0.06442(12) 0.0465(7) Uani 1 1 d . . .
F3 F 0.32458(14) 0.29333(15) 0.10072(13) 0.0479(7) Uani 1 1 d . . .
F4 F 0.2077(3) 0.3374(2) 0.3484(3) 0.121(2) Uani 1 1 d . . .
F5 F 0.2891(3) 0.3837(4) 0.3192(3) 0.132(2) Uani 1 1 d . . .
F6 F 0.2103(3) 0.4351(2) 0.3460(2) 0.1052(19) Uani 1 1 d . . .
O1 O 0.42074(19) 0.1680(2) 0.46398(19) 0.0595(11) Uani 1 1 d D . .
O2 O 0.4065(4) 0.1802(3) 0.5874(3) 0.122(3) Uani 1 1 d D . .
O3 O 0.13411(16) 0.08484(13) 0.52549(16) 0.0408(8) Uani 1 1 d . . .
O4 O 0.20741(17) 0.06378(17) 0.62809(17) 0.0504(9) Uani 1 1 d D . .
O5 O 0.3222(2) 0.1074(3) 0.6441(2) 0.0920(19) Uani 1 1 d D . .
N1 N 0.26719(19) 0.1769(2) 0.48238(19) 0.0443(10) Uani 1 1 d . . .
N2 N 0.26860(18) 0.0816(2) 0.48182(19) 0.0438(10) Uani 1 1 d . . .
C1 C 0.2500 0.0649(3) 0.3750 0.0391(15) Uani 1 2 d S T P
H1 H 0.2500 0.0232 0.3750 0.047 Uiso 1 2 calc R U P
C2 C 0.25847(19) 0.0980(2) 0.4238(2) 0.0358(10) Uani 1 1 d . . .
C3 C 0.2582(2) 0.1597(2) 0.4248(2) 0.0339(10) Uani 1 1 d . . .
C4 C 0.2500 0.1945(3) 0.3750 0.0363(14) Uani 1 2 d S T P
H4 H 0.2500 0.2362 0.3750 0.044 Uiso 1 2 calc R U P
C5 C 0.2667(3) 0.2383(3) 0.5028(3) 0.0592(16) Uani 1 1 d . . .
H5A H 0.2267 0.2540 0.5003 0.089 Uiso 1 1 calc R U .
H5B H 0.2930 0.2619 0.4785 0.089 Uiso 1 1 calc R U .
H5C H 0.2801 0.2398 0.5433 0.089 Uiso 1 1 calc R U .
C6 C 0.2730(2) 0.1295(3) 0.5139(2) 0.0497(13) Uani 1 1 d . . .
H6 H 0.2796 0.1295 0.5547 0.060 Uiso 1 1 calc R U .
C7 C 0.2739(3) 0.0212(3) 0.5017(3) 0.0568(15) Uani 1 1 d . . .
H7A H 0.3127 0.0059 0.4912 0.085 Uiso 1 1 calc R U .
H7B H 0.2435 -0.0029 0.4832 0.085 Uiso 1 1 calc R U .
H7C H 0.2691 0.0197 0.5440 0.085 Uiso 1 1 calc R U .
C8 C 0.3798(2) 0.0750(2) 0.2821(3) 0.0409(12) Uani 1 1 d . . .
C9 C 0.3878(2) 0.0212(2) 0.3070(3) 0.0465(13) Uani 1 1 d . . .
H9 H 0.3846 -0.0136 0.2844 0.056 Uiso 1 1 calc R U .
C10 C 0.4008(2) 0.0185(2) 0.3659(3) 0.0571(16) Uani 1 1 d . . .
H10 H 0.4060 -0.0189 0.3834 0.069 Uiso 1 1 calc R U .
C11 C 0.4064(2) 0.0670(3) 0.3998(3) 0.0528(15) Uani 1 1 d . . .
H11 H 0.4147 0.0630 0.4401 0.063 Uiso 1 1 calc R U .
C12 C 0.39983(18) 0.1237(2) 0.3750(3) 0.0417(11) Uani 1 1 d . . .
C13 C 0.38572(18) 0.1280(2) 0.3149(2) 0.0356(10) Uani 1 1 d . . .
C14 C 0.3799(2) 0.1840(2) 0.2881(2) 0.0369(10) Uani 1 1 d . . .
H14 H 0.3717 0.1869 0.2476 0.044 Uiso 1 1 calc R U .
C15 C 0.3861(2) 0.2336(2) 0.3214(3) 0.0443(12) Uani 1 1 d . . .
H15 H 0.3805 0.2711 0.3040 0.053 Uiso 1 1 calc R U .
C16 C 0.4008(2) 0.2300(2) 0.3808(3) 0.0490(13) Uani 1 1 d . . .
H16 H 0.4066 0.2648 0.4029 0.059 Uiso 1 1 calc R U .
C17 C 0.4067(2) 0.1761(3) 0.4066(2) 0.0441(12) Uani 1 1 d . . .
C18 C 0.4336(4) 0.2188(4) 0.4975(3) 0.088(3) Uani 1 1 d D . .
H18A H 0.3978 0.2434 0.5006 0.105 Uiso 1 1 calc R U .
H18B H 0.4641 0.2422 0.4774 0.105 Uiso 1 1 calc R U .
C19 C 0.4543(5) 0.2038(6) 0.5562(4) 0.114(4) Uani 1 1 d D . .
H19A H 0.4865 0.1746 0.5539 0.136 Uiso 1 1 calc R U .
H19B H 0.4694 0.2393 0.5761 0.136 Uiso 1 1 calc R U .
C20 C 0.4184(6) 0.1213(6) 0.5910(6) 0.151(6) Uani 1 1 d D . .
H20A H 0.4612 0.1143 0.5947 0.181 Uiso 1 1 calc R U .
H20B H 0.4036 0.1002 0.5564 0.181 Uiso 1 1 calc R U .
C25 C 0.1292(3) 0.0363(2) 0.5658(3) 0.0501(13) Uani 1 1 d D . .
H25A H 0.1558 0.0040 0.5541 0.060 Uiso 1 1 calc R U .
H25B H 0.0885 0.0212 0.5663 0.060 Uiso 1 1 calc R U .
C24 C 0.1459(2) 0.0591(2) 0.6244(3) 0.0490(13) Uani 1 1 d D . .
H24A H 0.1277 0.0980 0.6308 0.059 Uiso 1 1 calc R U .
H24B H 0.1313 0.0320 0.6549 0.059 Uiso 1 1 calc R U .
C23 C 0.2253(3) 0.0931(4) 0.6807(2) 0.072(2) Uani 1 1 d D . .
H23A H 0.2031 0.0776 0.7144 0.086 Uiso 1 1 calc R U .
H23B H 0.2179 0.1358 0.6777 0.086 Uiso 1 1 calc R U .
C22 C 0.2888(3) 0.0819(5) 0.6882(3) 0.104(4) Uani 1 1 d D . .
H22A H 0.3016 0.0977 0.7262 0.124 Uiso 1 1 calc R U .
H22B H 0.2957 0.0390 0.6885 0.124 Uiso 1 1 calc R U .
C21 C 0.3860(4) 0.1021(6) 0.6458(5) 0.113(4) Uani 1 1 d D . .
H21A H 0.3961 0.0606 0.6537 0.136 Uiso 1 1 calc R U .
H21B H 0.4008 0.1257 0.6788 0.136 Uiso 1 1 calc R U .

loop_
_atom_site_aniso_label
_atom_site_aniso_U_11
_atom_site_aniso_U_22
_atom_site_aniso_U_33
_atom_site_aniso_U_23
_atom_site_aniso_U_13
_atom_site_aniso_U_12
P1 0.0416(9) 0.0374(8) 0.0265(8) 0.0001(6) 0.000 0.000
P2 0.103(2) 0.0383(11) 0.0571(14) 0.000 0.0030(13) 0.000
F1 0.0514(17) 0.0452(16) 0.0379(15) 0.0084(12) -0.0020(13) -0.0088(13)
F2 0.0611(18) 0.0507(16) 0.0279(14) -0.0056(12) 0.0051(13) -0.0065(14)
F3 0.0529(18) 0.0545(18) 0.0362(15) -0.0034(13) -0.0077(13) 0.0103(14)
F4 0.164(6) 0.067(3) 0.132(5) -0.033(3) 0.001(4) -0.032(3)
F5 0.141(5) 0.179(7) 0.077(3) -0.001(4) 0.026(4) -0.004(5)
F6 0.141(5) 0.066(3) 0.108(4) -0.007(3) -0.053(4) -0.002(3)
O1 0.050(2) 0.075(3) 0.054(2) 0.010(2) -0.0113(18) -0.0132(19)
O2 0.202(9) 0.099(5) 0.064(4) 0.018(3) 0.017(5) 0.002(5)
O3 0.0448(19) 0.0276(15) 0.050(2) 0.0011(14) 0.0061(16) -0.0017(13)
O4 0.051(2) 0.053(2) 0.047(2) 0.0114(17) 0.0122(18) 0.0124(17)
O5 0.066(3) 0.143(5) 0.067(3) 0.040(3) -0.023(2) -0.013(3)
N1 0.047(2) 0.053(3) 0.033(2) -0.0014(19) 0.0032(17) -0.0172(19)
N2 0.033(2) 0.060(3) 0.039(2) 0.013(2) 0.0113(16) 0.0003(18)
C1 0.035(3) 0.038(3) 0.045(4) 0.000 0.012(3) 0.000
C2 0.026(2) 0.044(3) 0.037(2) 0.0020(19) 0.0094(18) 0.0012(18)
C3 0.030(2) 0.040(2) 0.032(2) -0.0010(18) 0.0092(18) -0.0027(17)
C4 0.035(3) 0.041(3) 0.033(3) 0.000 0.010(3) 0.000
C5 0.079(4) 0.058(4) 0.040(3) -0.009(3) 0.012(3) -0.029(3)
C6 0.051(3) 0.066(3) 0.033(3) 0.009(3) 0.004(2) -0.019(3)
C7 0.055(3) 0.065(4) 0.050(3) 0.021(3) 0.013(3) 0.007(3)
C8 0.026(2) 0.028(2) 0.069(3) 0.008(2) 0.010(2) 0.0014(17)
C9 0.040(3) 0.036(3) 0.063(3) 0.010(2) 0.014(2) 0.0043(19)
C10 0.040(3) 0.041(3) 0.090(5) 0.022(3) 0.011(3) 0.007(2)
C11 0.037(3) 0.058(4) 0.064(4) 0.026(3) 0.007(2) -0.001(2)
C12 0.0214(19) 0.047(3) 0.057(3) 0.015(3) 0.006(2) 0.0001(18)
C13 0.024(2) 0.035(2) 0.048(3) 0.011(2) 0.0059(17) -0.0033(17)
C14 0.031(2) 0.033(2) 0.047(3) 0.003(2) 0.0033(19) -0.0039(17)
C15 0.049(3) 0.029(2) 0.054(3) 0.007(2) 0.000(2) -0.0114(19)
C16 0.053(3) 0.046(3) 0.048(3) 0.000(2) -0.002(2) -0.019(2)
C17 0.035(3) 0.058(3) 0.040(3) 0.008(2) -0.002(2) -0.014(2)
C18 0.080(5) 0.125(7) 0.058(4) 0.016(4) -0.026(4) -0.052(5)
C19 0.102(7) 0.186(12) 0.053(5) 0.017(6) -0.023(5) -0.001(7)
C20 0.156(12) 0.158(13) 0.139(11) -0.030(10) 0.047(9) -0.075(11)
C25 0.046(3) 0.025(2) 0.079(4) 0.011(2) 0.013(3) 0.001(2)
C24 0.057(3) 0.037(3) 0.054(3) 0.014(2) 0.027(3) 0.009(2)
C23 0.079(5) 0.109(6) 0.027(3) 0.010(3) 0.001(3) 0.028(4)
C22 0.076(5) 0.190(11) 0.045(4) 0.045(5) 0.007(4) 0.056(6)
C21 0.097(7) 0.149(10) 0.094(7) 0.029(7) -0.032(5) -0.003(7)

loop_
_atom_type_symbol
_atom_type_description
_atom_type_scat_dispersion_real
_atom_type_scat_dispersion_imag
_atom_type_scat_source
C C 0.0181 0.0091 'International Tables Vol C Tables 4.2.6.8 and 6.1.1.4'
H H 0.0000 0.0000 'International Tables Vol C Tables 4.2.6.8 and 6.1.1.4'
N N 0.0311 0.0180 'International Tables Vol C Tables 4.2.6.8 and 6.1.1.4'
O O 0.0492 0.0322 'International Tables Vol C Tables 4.2.6.8 and 6.1.1.4'
F F 0.0727 0.0534 'International Tables Vol C Tables 4.2.6.8 and 6.1.1.4'
P P 0.2955 0.4335 'International Tables Vol C Tables 4.2.6.8 and 6.1.1.4'

loop_
_geom_angle_atom_site_label_1
_geom_angle_atom_site_label_2
_geom_angle_atom_site_label_3
_geom_angle
_geom_angle_site_symmetry_1
_geom_angle_site_symmetry_3
F3 P1 F2 90.02(17) 5 5
F3 P1 F3 90.3(3) 5 .
F2 P1 F3 90.04(16) 5 .
F3 P1 F2 90.04(16) 5 .
F2 P1 F2 179.9(3) 5 .
F3 P1 F2 90.02(17) . .
F3 P1 F1 89.58(16) 5 5
F2 P1 F1 90.05(16) 5 5
F3 P1 F1 179.8(2) . 5
F2 P1 F1 89.89(17) . 5
F3 P1 F1 179.8(2) 5 .
F2 P1 F1 89.90(17) 5 .
F3 P1 F1 89.58(16) . .
F2 P1 F1 90.05(16) . .
F1 P1 F1 90.6(2) 5 .
F5 P2 F5 175.4(6) 14_545 .
F5 P2 F6 90.5(4) 14_545 14_545
F5 P2 F6 92.7(4) . 14_545
F5 P2 F6 92.7(4) 14_545 .
F5 P2 F6 90.5(4) . .
F6 P2 F6 90.8(4) 14_545 .
F5 P2 F4 86.6(4) 14_545 .
F5 P2 F4 90.1(4) . .
F6 P2 F4 177.2(4) 14_545 .
F6 P2 F4 89.1(3) . .
F5 P2 F4 90.1(4) 14_545 14_545
F5 P2 F4 86.7(4) . 14_545
F6 P2 F4 89.1(3) 14_545 14_545
F6 P2 F4 177.2(4) . 14_545
F4 P2 F4 91.2(5) . 14_545
C17 O1 C18 117.3(5) . .
C20 O2 C19 104.5(10) . .
C8 O3 C25 118.3(4) 14_545 .
C24 O4 C23 111.5(5) . .
C22 O5 C21 119.4(6) . .
C6 N1 C3 108.0(5) . .
C6 N1 C5 127.4(5) . .
C3 N1 C5 124.6(5) . .
C6 N2 C2 108.9(5) . .
C6 N2 C7 126.8(5) . .
C2 N2 C7 124.3(5) . .
C2 C1 C2 112.9(6) 14_545 .
C2 C1 H1 123.5 14_545 .
C2 C1 H1 123.5 . .
C1 C2 N2 131.0(5) . .
C1 C2 C3 124.4(5) . .
N2 C2 C3 104.6(4) . .
N1 C3 C4 129.3(5) . .
N1 C3 C2 107.2(4) . .
C4 C3 C2 123.5(5) . .
C3 C4 C3 111.3(6) 14_545 .
C3 C4 H4 124.4 14_545 .
C3 C4 H4 124.4 . .
N1 C5 H5A 109.5 . .
N1 C5 H5B 109.5 . .
H5A C5 H5B 109.5 . .
N1 C5 H5C 109.5 . .
H5A C5 H5C 109.5 . .
H5B C5 H5C 109.5 . .
N1 C6 N2 111.4(5) . .
N1 C6 H6 124.3 . .
N2 C6 H6 124.3 . .
N2 C7 H7A 109.5 . .
N2 C7 H7B 109.5 . .
H7A C7 H7B 109.5 . .
N2 C7 H7C 109.5 . .
H7A C7 H7C 109.5 . .
H7B C7 H7C 109.5 . .
C9 C8 O3 125.2(5) . 14_545
C9 C8 C13 121.7(5) . .
O3 C8 C13 113.0(4) 14_545 .
C8 C9 C10 118.4(5) . .
C8 C9 H9 120.8 . .
C10 C9 H9 120.8 . .
C11 C10 C9 123.0(5) . .
C11 C10 H10 118.5 . .
C9 C10 H10 118.5 . .
C10 C11 C12 119.9(6) . .
C10 C11 H11 120.0 . .
C12 C11 H11 120.0 . .
C17 C12 C11 123.5(5) . .
C17 C12 C13 117.9(4) . .
C11 C12 C13 118.6(5) . .
C12 C13 C14 120.4(5) . .
C12 C13 C8 118.3(4) . .
C14 C13 C8 121.2(5) . .
C15 C14 C13 119.1(5) . .
C15 C14 H14 120.5 . .
C13 C14 H14 120.5 . .
C14 C15 C16 121.2(5) . .
C14 C15 H15 119.4 . .
C16 C15 H15 119.4 . .
C17 C16 C15 119.7(5) . .
C17 C16 H16 120.2 . .
C15 C16 H16 120.2 . .
C16 C17 O1 124.1(5) . .
C16 C17 C12 121.8(5) . .
O1 C17 C12 114.1(5) . .
O1 C18 C19 111.9(9) . .
O1 C18 H18A 109.2 . .
C19 C18 H18A 109.2 . .
O1 C18 H18B 109.2 . .
C19 C18 H18B 109.2 . .
H18A C18 H18B 107.9 . .
O2 C19 C18 107.9(8) . .
O2 C19 H19A 110.1 . .
C18 C19 H19A 110.1 . .
O2 C19 H19B 110.1 . .
C18 C19 H19B 110.1 . .
H19A C19 H19B 108.4 . .
O2 C20 C21 103.6(10) . .
O2 C20 H20A 111.0 . .
C21 C20 H20A 111.0 . .
O2 C20 H20B 111.0 . .
C21 C20 H20B 111.0 . .
H20A C20 H20B 109.0 . .
O3 C25 C24 107.1(4) . .
O3 C25 H25A 110.3 . .
C24 C25 H25A 110.3 . .
O3 C25 H25B 110.3 . .
C24 C25 H25B 110.3 . .
H25A C25 H25B 108.5 . .
O4 C24 C25 109.5(4) . .
O4 C24 H24A 109.8 . .
C25 C24 H24A 109.8 . .
O4 C24 H24B 109.8 . .
C25 C24 H24B 109.8 . .
H24A C24 H24B 108.2 . .
O4 C23 C22 107.1(6) . .
O4 C23 H23A 110.3 . .
C22 C23 H23A 110.3 . .
O4 C23 H23B 110.3 . .
C22 C23 H23B 110.3 . .
H23A C23 H23B 108.5 . .
O5 C22 C23 112.1(6) . .
O5 C22 H22A 109.2 . .
C23 C22 H22A 109.2 . .
O5 C22 H22B 109.2 . .
C23 C22 H22B 109.2 . .
H22A C22 H22B 107.9 . .
O5 C21 C20 115.9(9) . .
O5 C21 H21A 108.3 . .
C20 C21 H21A 108.3 . .
O5 C21 H21B 108.3 . .
C20 C21 H21B 108.3 . .
H21A C21 H21B 107.4 . .

loop_
_geom_bond_atom_site_label_1
_geom_bond_atom_site_label_2
_geom_bond_distance
_geom_bond_site_symmetry_2
P1 F3 1.600(3) 5
P1 F2 1.600(3) 5
P1 F3 1.600(3) .
P1 F2 1.600(3) .
P1 F1 1.601(3) 5
P1 F1 1.601(3) .
P2 F5 1.563(6) 14_545
P2 F5 1.563(6) .
P2 F6 1.577(5) 14_545
P2 F6 1.577(5) .
P2 F4 1.597(6) .
P2 F4 1.597(6) 14_545
O1 C17 1.370(7) .
O1 C18 1.422(9) .
O2 C20 1.370(14) .
O2 C19 1.411(12) .
O3 C8 1.381(7) 14_545
O3 C25 1.446(6) .
O4 C24 1.408(7) .
O4 C23 1.442(8) .
O5 C22 1.394(9) .
O5 C21 1.460(11) .
N1 C6 1.308(8) .
N1 C3 1.397(7) .
N1 C5 1.475(8) .
N2 C6 1.320(8) .
N2 C2 1.404(7) .
N2 C7 1.456(7) .
C1 C2 1.366(6) 14_545
C1 C2 1.366(6) .
C1 H1 0.9500 .
C2 C3 1.405(7) .
C3 C4 1.404(6) .
C4 C3 1.404(6) 14_545
C4 H4 0.9500 .
C5 H5A 0.9800 .
C5 H5B 0.9800 .
C5 H5C 0.9800 .
C6 H6 0.9500 .
C7 H7A 0.9800 .
C7 H7B 0.9800 .
C7 H7C 0.9800 .
C8 C9 1.364(7) .
C8 O3 1.381(7) 14_545
C8 C13 1.429(7) .
C9 C10 1.389(10) .
C9 H9 0.9500 .
C10 C11 1.357(10) .
C10 H10 0.9500 .
C11 C12 1.419(7) .
C11 H11 0.9500 .
C12 C17 1.407(8) .
C12 C13 1.420(8) .
C13 C14 1.422(7) .
C14 C15 1.374(7) .
C14 H14 0.9500 .
C15 C16 1.409(9) .
C15 H15 0.9500 .
C16 C17 1.370(8) .
C16 H16 0.9500 .
C18 C19 1.471(10) .
C18 H18A 0.9900 .
C18 H18B 0.9900 .
C19 H19A 0.9900 .
C19 H19B 0.9900 .
C20 C21 1.523(13) .
C20 H20A 0.9900 .
C20 H20B 0.9900 .
C25 C24 1.494(9) .
C25 H25A 0.9900 .
C25 H25B 0.9900 .
C24 H24A 0.9900 .
C24 H24B 0.9900 .
C23 C22 1.478(10) .
C23 H23A 0.9900 .
C23 H23B 0.9900 .
C22 H22A 0.9900 .
C22 H22B 0.9900 .
C21 H21A 0.9900 .
C21 H21B 0.9900 .

loop_
_geom_hbond_atom_site_label_D
_geom_hbond_atom_site_label_H
_geom_hbond_atom_site_label_A
_geom_hbond_distance_DH
_geom_hbond_distance_HA
_geom_hbond_distance_DA
_geom_hbond_angle_DHA
C6 H6 O5 0.95 2.33 3.235(7) 159.6

loop_
_geom_torsion_atom_site_label_1
_geom_torsion_atom_site_label_2
_geom_torsion_atom_site_label_3
_geom_torsion_atom_site_label_4
_geom_torsion
_geom_torsion_site_symmetry_1
_geom_torsion_site_symmetry_4
C2 C1 C2 N2 -179.9(6) 14_545 .
C2 C1 C2 C3 0.4(3) 14_545 .
C6 N2 C2 C1 -178.8(4) . .
C7 N2 C2 C1 1.9(8) . .
C6 N2 C2 C3 0.9(5) . .
C7 N2 C2 C3 -178.4(5) . .
C6 N1 C3 C4 -179.7(4) . .
C5 N1 C3 C4 3.3(8) . .
C6 N1 C3 C2 0.6(6) . .
C5 N1 C3 C2 -176.5(5) . .
C1 C2 C3 N1 178.8(4) . .
N2 C2 C3 N1 -0.9(5) . .
C1 C2 C3 C4 -0.9(7) . .
N2 C2 C3 C4 179.4(3) . .
N1 C3 C4 C3 -179.3(6) . 14_545
C2 C3 C4 C3 0.4(3) . 14_545
C3 N1 C6 N2 0.0(6) . .
C5 N1 C6 N2 176.9(5) . .
C2 N2 C6 N1 -0.5(6) . .
C7 N2 C6 N1 178.7(5) . .
O3 C8 C9 C10 -179.0(4) 14_545 .
C13 C8 C9 C10 1.3(7) . .
C8 C9 C10 C11 -0.6(8) . .
C9 C10 C11 C12 -1.0(9) . .
C10 C11 C12 C17 -178.0(5) . .
C10 C11 C12 C13 1.9(7) . .
C17 C12 C13 C14 1.1(6) . .
C11 C12 C13 C14 -178.8(4) . .
C17 C12 C13 C8 178.7(4) . .
C11 C12 C13 C8 -1.1(6) . .
C9 C8 C13 C12 -0.5(6) . .
O3 C8 C13 C12 179.8(4) 14_545 .
C9 C8 C13 C14 177.2(5) . .
O3 C8 C13 C14 -2.6(6) 14_545 .
C12 C13 C14 C15 -2.1(6) . .
C8 C13 C14 C15 -179.7(4) . .
C13 C14 C15 C16 2.9(7) . .
C14 C15 C16 C17 -2.6(8) . .
C15 C16 C17 O1 -179.9(5) . .
C15 C16 C17 C12 1.5(8) . .
C18 O1 C17 C16 -4.2(8) . .
C18 O1 C17 C12 174.5(6) . .
C11 C12 C17 C16 179.1(5) . .
C13 C12 C17 C16 -0.8(7) . .
C11 C12 C17 O1 0.4(7) . .
C13 C12 C17 O1 -179.5(4) . .
C17 O1 C18 C19 -173.6(7) . .
C20 O2 C19 C18 107.1(12) . .
O1 C18 C19 O2 -69.5(12) . .
C19 O2 C20 C21 153.8(9) . .
C8 O3 C25 C24 -179.2(4) 14_545 .
C23 O4 C24 C25 172.0(5) . .
O3 C25 C24 O4 -77.5(5) . .
C24 O4 C23 C22 165.1(6) . .
C21 O5 C22 C23 178.1(9) . .
O4 C23 C22 O5 65.0(11) . .
C22 O5 C21 C20 169.4(11) . .
O2 C20 C21 O5 64.0(14) . .
